data_7707062
loop_
_publ_author_name
'Nishimura, Tsubasa'
'Sakurai, Takahiro'
'Shinokubo, Hiroshi'
'Miyake, Yoshihiro'

_publ_section_title
;
 Iron hexamesityl-5,15-diazaporphyrin: synthesis, structure and catalytic
 use for direct oxidation of sp<sup>3</sup> C-H bonds.
;
_journal_issue 18
_journal_name_full 'Dalton transactions (Cambridge, England : 2003)'
_journal_page_first 6343
_journal_page_last 6348
_journal_paper_doi 10.1039/d1dt00893e
_journal_volume 50
_journal_year 2021
_chemical_formula_sum 'C78 H74 Fe2 N12 O'
_chemical_formula_weight 1307.19
_space_group_crystal_system triclinic
_space_group_IT_number 2
_space_group_name_Hall '-P 1'
_space_group_name_H-M_alt 'P -1'
_atom_sites_solution_hydrogens geom
_audit_update_record
;
2021-03-18 deposited with the CCDC.	2021-04-05 downloaded from the CCDC.
;
_cell_angle_alpha 78.373(2)
_cell_angle_beta 89.739(2)
_cell_angle_gamma 65.489(2)
_cell_formula_units_Z 2
_cell_length_a 11.8870(8)
_cell_length_b 13.2939(10)
_cell_length_c 23.5461(16)
_cell_measurement_reflns_used 9843
_cell_measurement_temperature 98.(2)
_cell_measurement_theta_max 25.0688
_cell_measurement_theta_min 2.4882
_cell_volume 3303.0(4)
_computing_cell_refinement 'SAINT V8.34A (Bruker AXS Inc., 2013)'
_computing_data_collection 'Bruker APEX2'
_computing_data_reduction 'SAINT V8.34A (Bruker AXS Inc., 2013)'
_computing_molecular_graphics 'Bruker SHELXTL'
_computing_publication_material 'Bruker SHELXTL'
_computing_structure_refinement 'SHELXL-2014/7 (Sheldrick, 2014)'
_computing_structure_solution 'SHELXT-2014/7 (Sheldrick, 2014)'
_diffrn_ambient_temperature 98.(2)
_diffrn_detector_area_resol_mean 10.4167
_diffrn_measured_fraction_theta_full 0.959
_diffrn_measured_fraction_theta_max 0.959
_diffrn_measurement_device_type 'Bruker D8 QUEST'
_diffrn_measurement_method '\f and \w scans'
_diffrn_radiation_monochromator ImuS
_diffrn_radiation_type MoK\a
_diffrn_radiation_wavelength 0.71073
_diffrn_reflns_av_R_equivalents 0.0235
_diffrn_reflns_av_unetI/netI 0.0379
_diffrn_reflns_limit_h_max 13
_diffrn_reflns_limit_h_min -14
_diffrn_reflns_limit_k_max 15
_diffrn_reflns_limit_k_min -15
_diffrn_reflns_limit_l_max 24
_diffrn_reflns_limit_l_min -27
_diffrn_reflns_number 22683
_diffrn_reflns_theta_full 25.15
_diffrn_reflns_theta_max 25.15
_diffrn_reflns_theta_min 2.11
_exptl_absorpt_coefficient_mu 0.496
_exptl_absorpt_correction_T_max 0.80
_exptl_absorpt_correction_T_min 0.71
_exptl_absorpt_correction_type multi-scan
_exptl_absorpt_process_details 'SADABS V2014/5 (Bruker AXS Inc.)'
_exptl_crystal_colour purple
_exptl_crystal_density_diffrn 1.314
_exptl_crystal_density_method 'not measured'
_exptl_crystal_description prism
_exptl_crystal_F_000 1372
_exptl_crystal_size_max 0.540
_exptl_crystal_size_mid 0.480
_exptl_crystal_size_min 0.460
_refine_diff_density_max 0.750
_refine_diff_density_min -0.564
_refine_ls_extinction_method none
_refine_ls_goodness_of_fit_ref 1.054
_refine_ls_hydrogen_treatment constr
_refine_ls_matrix_type full
_refine_ls_number_parameters 852
_refine_ls_number_reflns 11340
_refine_ls_number_restraints 0
_refine_ls_restrained_S_all 1.054
_refine_ls_R_factor_all 0.0457
_refine_ls_R_factor_gt 0.0402
_refine_ls_shift/su_max 0.001
_refine_ls_shift/su_mean 0.000
_refine_ls_structure_factor_coef Fsqd
_refine_ls_weighting_details 'w=1/[\s^2^(Fo^2^)+(0.0342P)^2^+4.6268P] where P=(Fo^2^+2Fc^2^)/3'
_refine_ls_weighting_scheme calc
_refine_ls_wR_factor_gt 0.0995
_refine_ls_wR_factor_ref 0.1029
_reflns_number_gt 10110
_reflns_number_total 11340
_reflns_threshold_expression 'I > 2\s(I)'
_cod_data_source_file d1dt00893e2.cif
_cod_data_source_block I
_cod_depositor_comments 'Adding full bibliography for 7707061--7707063.cif.'
_cod_database_code 7707062

loop_
_space_group_symop_operation_xyz
'x, y, z'
'-x, -y, -z'

loop_
_atom_site_type_symbol
_atom_site_label
_atom_site_fract_x
_atom_site_fract_y
_atom_site_fract_z
_atom_site_U_iso_or_equiv
_atom_site_adp_type
_atom_site_calc_flag
_atom_site_refinement_flags_adp
_atom_site_refinement_flags_occupancy
_atom_site_refinement_flags_posn
_atom_site_occupancy
_atom_site_disorder_assembly
_atom_site_disorder_group
Fe Fe2 0.53313(3) 0.52517(3) 0.17159(2) 0.01332(9) Uani d . . . 1 . .
Fe Fe1 0.53576(3) 0.51747(3) 0.32245(2) 0.01365(9) Uani d . . . 1 . .
O O1 0.51944(14) 0.52606(14) 0.24642(6) 0.0185(3) Uani d . . . 1 . .
N N6 0.38000(16) 0.50541(16) 0.35464(8) 0.0156(4) Uani d . . . 1 . .
N N5 0.62874(17) 0.35404(16) 0.37111(8) 0.0157(4) Uani d . . . 1 . .
N N10 0.36920(16) 0.53252(16) 0.13958(8) 0.0157(4) Uani d . . . 1 . .
N N11 0.60488(16) 0.35445(16) 0.17779(8) 0.0161(4) Uani d . . . 1 . .
N N12 0.71101(17) 0.50763(16) 0.16003(8) 0.0159(4) Uani d . . . 1 . .
N N4 0.69701(17) 0.53388(16) 0.33575(8) 0.0177(4) Uani d . . . 1 . .
N N9 0.47678(16) 0.68447(16) 0.11842(8) 0.0155(4) Uani d . . . 1 . .
N N3 0.44857(17) 0.68674(16) 0.32246(8) 0.0167(4) Uani d . . . 1 . .
N N2 0.45558(17) 0.30235(16) 0.38998(8) 0.0177(4) Uani d . . . 1 . .
N N7 0.25714(17) 0.73408(16) 0.09823(8) 0.0184(4) Uani d . . . 1 . .
N N8 0.82253(18) 0.30624(17) 0.20066(9) 0.0214(4) Uani d . . . 1 . .
N N1 0.62119(18) 0.73768(17) 0.30256(9) 0.0216(4) Uani d . . . 1 . .
C C41 0.2653(2) 0.63009(19) 0.11769(10) 0.0171(5) Uani d . . . 1 . .
C C49 0.7253(2) 0.2814(2) 0.19722(10) 0.0196(5) Uani d . . . 1 . .
C C46 0.5396(2) 0.28892(19) 0.18242(10) 0.0178(5) Uani d . . . 1 . .
C C13 0.5757(2) 0.28087(19) 0.39168(10) 0.0173(5) Uani d . . . 1 . .
C C40 0.3568(2) 0.75624(19) 0.09615(10) 0.0164(5) Uani d . . . 1 . .
C C14 0.3666(2) 0.4068(2) 0.37371(10) 0.0175(5) Uani d . . . 1 . .
C C1 0.3232(2) 0.7509(2) 0.31975(10) 0.0180(5) Uani d . . . 1 . .
C C17 0.2630(2) 0.5920(2) 0.34915(9) 0.0174(5) Uani d . . . 1 . .
C C37 0.5466(2) 0.74465(19) 0.10220(10) 0.0169(5) Uani d . . . 1 . .
C C53 0.7499(2) 0.5933(2) 0.14597(10) 0.0178(5) Uani d . . . 1 . .
C C50 0.8138(2) 0.4111(2) 0.18352(10) 0.0187(5) Uani d . . . 1 . .
C C10 0.7539(2) 0.29403(19) 0.38860(9) 0.0164(5) Uani d . . . 1 . .
C C44 0.3329(2) 0.4451(2) 0.14775(9) 0.0164(5) Uani d . . . 1 . .
C C8 0.8152(2) 0.4491(2) 0.34927(10) 0.0177(5) Uani d . . . 1 . .
C C19 0.9767(2) 0.2596(2) 0.39813(10) 0.0202(5) Uani d . . . 1 . .
C C18 0.2342(2) 0.7077(2) 0.33267(10) 0.0181(5) Uani d . . . 1 . .
C C4 0.5016(2) 0.7613(2) 0.30625(10) 0.0202(5) Uani d . . . 1 . .
C C64 0.7328(2) 0.7858(2) 0.10036(10) 0.0191(5) Uani d . . . 1 . .
C C45 0.4118(2) 0.3302(2) 0.16751(10) 0.0175(5) Uani d . . . 1 . .
C C42 0.1593(2) 0.6040(2) 0.11412(10) 0.0200(5) Uani d . . . 1 . .
H H37 0.076 0.6568 0.1017 0.024 Uiso calc U . R 1 . .
C C28 0.0998(2) 0.7867(2) 0.33131(10) 0.0196(5) Uani d . . . 1 . .
C C15 0.2380(2) 0.4316(2) 0.37928(10) 0.0194(5) Uani d . . . 1 . .
H H38 0.2042 0.3779 0.391 0.023 Uiso calc U . R 1 . .
C C5 0.7101(2) 0.6324(2) 0.31607(10) 0.0201(5) Uani d . . . 1 . .
C C52 0.8809(2) 0.5483(2) 0.16334(10) 0.0225(5) Uani d . . . 1 . .
H H39 0.9301 0.5898 0.1594 0.027 Uiso calc U . R 1 . .
C C33 0.0179(2) 0.8091(2) 0.28289(10) 0.0214(5) Uani d . . . 1 . .
C C51 0.9206(2) 0.4365(2) 0.18613(11) 0.0232(5) Uani d . . . 1 . .
H H40 1.0028 0.3845 0.201 0.028 Uiso calc U . R 1 . .
C C7 0.9047(2) 0.4958(2) 0.33475(11) 0.0232(5) Uani d . . . 1 . .
H H41 0.9925 0.455 0.3387 0.028 Uiso calc U . R 1 . .
C C38 0.4679(2) 0.8562(2) 0.06895(10) 0.0200(5) Uani d . . . 1 . .
H H42 0.4935 0.9138 0.0524 0.024 Uiso calc U . R 1 . .
C C55 0.3534(2) 0.24891(19) 0.17024(10) 0.0190(5) Uani d . . . 1 . .
C C43 0.2009(2) 0.4910(2) 0.13173(10) 0.0196(5) Uani d . . . 1 . .
H H43 0.1525 0.4489 0.1334 0.024 Uiso calc U . R 1 . .
C C16 0.1744(2) 0.5447(2) 0.36478(10) 0.0193(5) Uani d . . . 1 . .
H H44 0.0873 0.5861 0.3648 0.023 Uiso calc U . R 1 . .
C C3 0.4063(2) 0.8757(2) 0.29299(11) 0.0261(6) Uani d . . . 1 . .
H H45 0.4182 0.9429 0.2807 0.031 Uiso calc U . R 1 . .
C C30 -0.0736(2) 0.8820(2) 0.38316(11) 0.0228(5) Uani d . . . 1 . .
H H46 -0.1049 0.9078 0.4172 0.027 Uiso calc U . R 1 . .
C C60 0.3589(2) 0.1968(2) 0.12355(10) 0.0203(5) Uani d . . . 1 . .
C C78 0.5571(2) 0.4457(2) 0.01265(11) 0.0288(6) Uani d . . . 1 . .
H H64 0.5697 0.3906 -0.0121 0.035 Uiso calc U . R 1 . .
H H65 0.5422 0.4124 0.0519 0.035 Uiso calc U . R 1 . .
C C54 0.6747(2) 0.7039(2) 0.11665(10) 0.0174(5) Uani d . . . 1 . .
C C12 0.6698(2) 0.1724(2) 0.42151(10) 0.0205(5) Uani d . . . 1 . .
H H47 0.6574 0.1071 0.4386 0.025 Uiso calc U . R 1 . .
C C11 0.7790(2) 0.1813(2) 0.42044(10) 0.0197(5) Uani d . . . 1 . .
H H48 0.8575 0.124 0.4375 0.024 Uiso calc U . R 1 . .
C C29 0.0542(2) 0.8263(2) 0.38113(10) 0.0213(5) Uani d . . . 1 . .
C C65 0.8161(2) 0.7732(2) 0.05675(10) 0.0212(5) Uani d . . . 1 . .
C C56 0.2846(2) 0.2326(2) 0.21711(10) 0.0223(5) Uani d . . . 1 . .
C C39 0.3512(2) 0.8640(2) 0.06567(10) 0.0210(5) Uani d . . . 1 . .
H H49 0.2791 0.9282 0.0469 0.025 Uiso calc U . R 1 . .
C C48 0.7364(2) 0.1674(2) 0.21463(11) 0.0260(5) Uani d . . . 1 . .
H H50 0.8101 0.1014 0.2297 0.031 Uiso calc U . R 1 . .
C C24 1.0346(2) 0.2795(2) 0.44408(11) 0.0252(5) Uani d . . . 1 . .
C C25 0.9848(2) 0.1411(2) 0.32439(11) 0.0261(5) Uani d . . . 1 . .
H H1 1.0477 0.0782 0.3103 0.039 Uiso calc U . R 1 . .
H H2 0.9492 0.2079 0.2923 0.039 Uiso calc U . R 1 . .
H H3 0.9191 0.1196 0.3395 0.039 Uiso calc U . R 1 . .
C C9 0.8439(2) 0.3366(2) 0.37706(10) 0.0185(5) Uani d . . . 1 . .
C C20 1.0441(2) 0.1680(2) 0.37227(11) 0.0233(5) Uani d . . . 1 . .
C C31 -0.1566(2) 0.9007(2) 0.33681(11) 0.0222(5) Uani d . . . 1 . .
C C69 0.7045(2) 0.8745(2) 0.12961(10) 0.0209(5) Uani d . . . 1 . .
C C47 0.6218(2) 0.1717(2) 0.20542(11) 0.0242(5) Uani d . . . 1 . .
H H51 0.5999 0.1094 0.2127 0.029 Uiso calc U . R 1 . .
C C59 0.2892(2) 0.1344(2) 0.12300(11) 0.0240(5) Uani d . . . 1 . .
H H52 0.2917 0.0999 0.0911 0.029 Uiso calc U . R 1 . .
C C58 0.2163(2) 0.1212(2) 0.16747(11) 0.0250(5) Uani d . . . 1 . .
C C6 0.8400(2) 0.6083(2) 0.31448(11) 0.0245(5) Uani d . . . 1 . .
H H53 0.8736 0.6617 0.3016 0.029 Uiso calc U . R 1 . .
C C72 0.6139(2) 0.8929(2) 0.17579(11) 0.0264(5) Uani d . . . 1 . .
H H4 0.6352 0.9302 0.2032 0.04 Uiso calc U . R 1 . .
H H5 0.6181 0.8197 0.1967 0.04 Uiso calc U . R 1 . .
H H6 0.5296 0.9409 0.1574 0.04 Uiso calc U . R 1 . .
C C70 0.8495(2) 0.6795(2) 0.02395(11) 0.0264(6) Uani d . . . 1 . .
H H7 0.9197 0.6118 0.0455 0.04 Uiso calc U . R 1 . .
H H8 0.8724 0.704 -0.0147 0.04 Uiso calc U . R 1 . .
H H9 0.778 0.6619 0.0198 0.04 Uiso calc U . R 1 . .
C C57 0.2175(2) 0.1686(2) 0.21482(11) 0.0249(5) Uani d . . . 1 . .
H H54 0.1713 0.1571 0.2465 0.03 Uiso calc U . R 1 . .
C C2 0.2967(2) 0.8693(2) 0.30139(11) 0.0249(5) Uani d . . . 1 . .
H H55 0.2171 0.9313 0.2962 0.03 Uiso calc U . R 1 . .
C C34 0.1408(2) 0.8077(2) 0.43293(11) 0.0286(6) Uani d . . . 1 . .
H H10 0.1877 0.8535 0.4226 0.043 Uiso calc U . R 1 . .
H H11 0.1985 0.7274 0.4441 0.043 Uiso calc U . R 1 . .
H H12 0.0923 0.8302 0.4656 0.043 Uiso calc U . R 1 . .
C C67 0.8479(2) 0.9344(2) 0.07487(11) 0.0256(6) Uani d . . . 1 . .
C C63 0.4359(2) 0.2085(2) 0.07371(11) 0.0264(5) Uani d . . . 1 . .
H H13 0.4217 0.1722 0.0439 0.04 Uiso calc U . R 1 . .
H H14 0.5239 0.1719 0.088 0.04 Uiso calc U . R 1 . .
H H15 0.4119 0.289 0.0569 0.04 Uiso calc U . R 1 . .
C C32 -0.1089(2) 0.8666(2) 0.28657(11) 0.0221(5) Uani d . . . 1 . .
H H56 -0.1646 0.883 0.2537 0.026 Uiso calc U . R 1 . .
C C77 0.6750(3) 0.4638(2) 0.01725(12) 0.0320(6) Uani d . . . 1 . .
H H66 0.6881 0.4998 -0.0218 0.038 Uiso calc U . R 1 . .
H H67 0.6635 0.5167 0.0432 0.038 Uiso calc U . R 1 . .
C C68 0.7637(2) 0.9463(2) 0.11649(11) 0.0232(5) Uani d . . . 1 . .
H H57 0.7456 1.0054 0.1368 0.028 Uiso calc U . R 1 . .
C C23 1.1598(2) 0.2097(2) 0.46137(12) 0.0301(6) Uani d . . . 1 . .
H H58 1.1988 0.2225 0.4926 0.036 Uiso calc U . R 1 . .
C C61 0.2805(3) 0.2851(2) 0.26874(11) 0.0322(6) Uani d . . . 1 . .
H H16 0.2366 0.2573 0.2988 0.048 Uiso calc U . R 1 . .
H H17 0.2368 0.3677 0.2565 0.048 Uiso calc U . R 1 . .
H H18 0.3653 0.2642 0.2844 0.048 Uiso calc U . R 1 . .
C C36 0.0655(2) 0.7669(2) 0.22851(11) 0.0303(6) Uani d . . . 1 . .
H H19 0.0992 0.684 0.2371 0.046 Uiso calc U . R 1 . .
H H20 0.131 0.7907 0.2156 0.046 Uiso calc U . R 1 . .
H H21 -0.0028 0.7988 0.1977 0.046 Uiso calc U . R 1 . .
C C75 0.5041(3) 0.4408(3) 0.51070(12) 0.0393(7) Uani d . . . 1 . .
H H68 0.5446 0.3949 0.482 0.047 Uiso calc U . R 1 . .
H H69 0.5576 0.4056 0.5478 0.047 Uiso calc U . R 1 . .
C C66 0.8720(2) 0.8489(2) 0.04473(11) 0.0252(5) Uani d . . . 1 . .
H H59 0.9277 0.8415 0.0152 0.03 Uiso calc U . R 1 . .
C C35 -0.2955(2) 0.9559(2) 0.34120(12) 0.0296(6) Uani d . . . 1 . .
H H22 -0.3131 0.936 0.3816 0.044 Uiso calc U . R 1 . .
H H23 -0.337 0.929 0.316 0.044 Uiso calc U . R 1 . .
H H24 -0.3261 1.0383 0.3289 0.044 Uiso calc U . R 1 . .
C C21 1.1690(2) 0.1022(2) 0.39091(12) 0.0276(6) Uani d . . . 1 . .
H H60 1.2149 0.0411 0.373 0.033 Uiso calc U . R 1 . .
C C22 1.2287(2) 0.1228(2) 0.43469(12) 0.0318(6) Uani d . . . 1 . .
C C27 0.9674(3) 0.3740(2) 0.47479(12) 0.0327(6) Uani d . . . 1 . .
H H25 0.978 0.4418 0.4556 0.049 Uiso calc U . R 1 . .
H H26 1.0017 0.3509 0.5155 0.049 Uiso calc U . R 1 . .
H H27 0.8789 0.3909 0.4732 0.049 Uiso calc U . R 1 . .
C C71 0.9139(3) 1.0115(3) 0.06410(13) 0.0376(7) Uani d . . . 1 . .
H H28 0.8921 1.06 0.0924 0.056 Uiso calc U . R 1 . .
H H29 0.8886 1.0589 0.0246 0.056 Uiso calc U . R 1 . .
H H30 1.0039 0.9656 0.0683 0.056 Uiso calc U . R 1 . .
C C62 0.1365(3) 0.0586(3) 0.16378(13) 0.0379(7) Uani d . . . 1 . .
H H31 0.0935 0.0832 0.1247 0.057 Uiso calc U . R 1 . .
H H32 0.0753 0.0751 0.1926 0.057 Uiso calc U . R 1 . .
H H33 0.189 -0.0231 0.1717 0.057 Uiso calc U . R 1 . .
C C76 0.7900(3) 0.3552(3) 0.04043(13) 0.0437(8) Uani d . . . 1 . .
H H61 0.7773 0.3181 0.0787 0.065 Uiso calc U . R 1 . .
H H62 0.8615 0.3729 0.044 0.065 Uiso calc U . R 1 . .
H H63 0.8056 0.3043 0.0135 0.065 Uiso calc U . R 1 . .
C C74 0.3813(3) 0.4364(4) 0.52016(14) 0.0560(10) Uani d . . . 1 . .
H H70 0.3266 0.4746 0.4835 0.067 Uiso calc U . R 1 . .
H H71 0.3424 0.4796 0.5501 0.067 Uiso calc U . R 1 . .
C C26 1.3661(3) 0.0548(3) 0.45125(15) 0.0466(8) Uani d . . . 1 . .
H H34 1.412 0.0905 0.4266 0.07 Uiso calc U . R 1 . .
H H35 1.3907 -0.0224 0.4457 0.07 Uiso calc U . R 1 . .
H H36 1.3848 0.0522 0.4922 0.07 Uiso calc U . R 1 . .
C C73 0.3882(5) 0.3182(4) 0.53913(16) 0.0807(15) Uani d . . . 1 . .
H H72 0.4177 0.2772 0.5079 0.121 Uiso calc U . R 1 . .
H H73 0.3055 0.3229 0.5475 0.121 Uiso calc U . R 1 . .
H H74 0.4457 0.2779 0.5742 0.121 Uiso calc U . R 1 . .

loop_
_atom_site_aniso_label
_atom_site_aniso_U_11
_atom_site_aniso_U_22
_atom_site_aniso_U_33
_atom_site_aniso_U_12
_atom_site_aniso_U_13
_atom_site_aniso_U_23
Fe2 0.01330(16) 0.01576(17) 0.01226(17) -0.00714(13) 0.00024(12) -0.00372(12)
Fe1 0.01366(16) 0.01652(17) 0.01217(17) -0.00734(13) 0.00060(12) -0.00403(12)
O1 0.0200(8) 0.0241(9) 0.0136(8) -0.0107(7) 0.0017(6) -0.0055(7)
N6 0.0151(9) 0.0170(10) 0.0152(9) -0.0065(8) 0.0019(7) -0.0052(8)
N5 0.0156(9) 0.0175(10) 0.0161(10) -0.0078(8) 0.0021(7) -0.0061(8)
N10 0.0152(9) 0.0168(10) 0.0171(10) -0.0077(8) 0.0013(7) -0.0059(8)
N11 0.0148(9) 0.0203(10) 0.0136(9) -0.0079(8) -0.0007(7) -0.0030(8)
N12 0.0156(9) 0.0186(10) 0.0140(9) -0.0083(8) -0.0005(7) -0.0027(8)
N4 0.0171(9) 0.0202(10) 0.0169(10) -0.0093(8) 0.0000(8) -0.0031(8)
N9 0.0153(9) 0.0161(10) 0.0169(10) -0.0077(8) -0.0003(7) -0.0050(8)
N3 0.0171(9) 0.0190(10) 0.0149(10) -0.0083(8) 0.0004(7) -0.0038(8)
N2 0.0202(10) 0.0191(10) 0.0175(10) -0.0105(8) 0.0022(8) -0.0066(8)
N7 0.0165(9) 0.0195(10) 0.0196(10) -0.0074(8) -0.0003(8) -0.0056(8)
N8 0.0190(10) 0.0214(11) 0.0224(11) -0.0083(8) -0.0030(8) -0.0022(8)
N1 0.0213(10) 0.0227(11) 0.0227(11) -0.0121(9) 0.0003(8) -0.0027(8)
C41 0.0158(11) 0.0204(12) 0.0151(11) -0.0067(9) 0.0015(9) -0.0060(9)
C49 0.0201(12) 0.0208(12) 0.0180(12) -0.0088(10) -0.0012(9) -0.0038(10)
C46 0.0225(12) 0.0173(12) 0.0161(11) -0.0105(10) 0.0002(9) -0.0048(9)
C13 0.0213(12) 0.0198(12) 0.0140(11) -0.0107(10) 0.0022(9) -0.0064(9)
C40 0.0164(11) 0.0176(12) 0.0145(11) -0.0054(9) -0.0010(9) -0.0061(9)
C14 0.0204(11) 0.0231(13) 0.0130(11) -0.0121(10) 0.0010(9) -0.0063(9)
C1 0.0194(11) 0.0193(12) 0.0151(11) -0.0070(9) 0.0013(9) -0.0059(9)
C17 0.0167(11) 0.0239(13) 0.0130(11) -0.0085(10) 0.0017(9) -0.0072(9)
C37 0.0205(11) 0.0180(12) 0.0156(11) -0.0102(9) 0.0024(9) -0.0064(9)
C53 0.0173(11) 0.0239(13) 0.0152(11) -0.0113(10) 0.0023(9) -0.0052(9)
C50 0.0162(11) 0.0212(12) 0.0165(12) -0.0064(9) 0.0011(9) -0.0034(9)
C10 0.0169(11) 0.0197(12) 0.0129(11) -0.0070(9) -0.0006(9) -0.0058(9)
C44 0.0175(11) 0.0233(12) 0.0129(11) -0.0114(10) 0.0017(9) -0.0074(9)
C8 0.0160(11) 0.0227(12) 0.0149(11) -0.0088(9) -0.0020(9) -0.0033(9)
C19 0.0176(11) 0.0208(12) 0.0206(12) -0.0098(10) -0.0018(9) 0.0025(10)
C18 0.0177(11) 0.0214(12) 0.0149(11) -0.0064(10) 0.0019(9) -0.0073(9)
C4 0.0234(12) 0.0214(12) 0.0181(12) -0.0120(10) 0.0017(9) -0.0033(10)
C64 0.0156(11) 0.0201(12) 0.0200(12) -0.0086(9) -0.0044(9) 0.0010(9)
C45 0.0219(12) 0.0220(12) 0.0133(11) -0.0126(10) 0.0025(9) -0.0071(9)
C42 0.0129(11) 0.0256(13) 0.0216(12) -0.0076(10) 0.0011(9) -0.0068(10)
C28 0.0183(11) 0.0181(12) 0.0215(12) -0.0075(9) 0.0019(9) -0.0031(9)
C15 0.0183(11) 0.0282(13) 0.0166(12) -0.0140(10) 0.0016(9) -0.0063(10)
C5 0.0209(12) 0.0230(13) 0.0173(12) -0.0115(10) -0.0010(9) -0.0015(10)
C52 0.0180(11) 0.0286(14) 0.0230(13) -0.0133(10) 0.0000(9) -0.0023(10)
C33 0.0217(12) 0.0195(12) 0.0219(13) -0.0075(10) 0.0010(10) -0.0049(10)
C51 0.0147(11) 0.0238(13) 0.0274(13) -0.0063(10) -0.0024(10) -0.0015(10)
C7 0.0162(11) 0.0277(14) 0.0262(13) -0.0113(10) -0.0005(10) -0.0022(10)
C38 0.0238(12) 0.0177(12) 0.0191(12) -0.0101(10) -0.0008(9) -0.0021(9)
C55 0.0188(11) 0.0172(12) 0.0208(12) -0.0082(9) -0.0036(9) -0.0023(9)
C43 0.0191(11) 0.0265(13) 0.0185(12) -0.0135(10) 0.0023(9) -0.0077(10)
C16 0.0145(11) 0.0269(13) 0.0192(12) -0.0102(10) 0.0023(9) -0.0077(10)
C3 0.0263(13) 0.0190(13) 0.0339(14) -0.0111(10) 0.0035(11) -0.0040(11)
C30 0.0238(12) 0.0241(13) 0.0231(13) -0.0109(10) 0.0059(10) -0.0091(10)
C60 0.0206(12) 0.0181(12) 0.0203(12) -0.0065(10) -0.0021(9) -0.0039(10)
C78 0.0411(15) 0.0314(15) 0.0191(13) -0.0183(12) 0.0063(11) -0.0105(11)
C54 0.0189(11) 0.0216(12) 0.0143(11) -0.0109(10) 0.0017(9) -0.0043(9)
C12 0.0241(12) 0.0186(12) 0.0196(12) -0.0099(10) 0.0026(10) -0.0038(10)
C11 0.0201(12) 0.0198(12) 0.0179(12) -0.0072(10) -0.0006(9) -0.0042(9)
C29 0.0222(12) 0.0213(13) 0.0218(13) -0.0107(10) 0.0024(10) -0.0049(10)
C65 0.0174(11) 0.0238(13) 0.0200(12) -0.0089(10) -0.0032(9) 0.0008(10)
C56 0.0276(13) 0.0226(13) 0.0199(12) -0.0133(10) 0.0002(10) -0.0054(10)
C39 0.0208(12) 0.0174(12) 0.0221(12) -0.0063(10) -0.0040(9) -0.0021(10)
C48 0.0239(13) 0.0179(13) 0.0322(14) -0.0065(10) -0.0055(11) -0.0022(11)
C24 0.0262(13) 0.0260(14) 0.0252(13) -0.0164(11) -0.0051(10) 0.0026(10)
C25 0.0219(12) 0.0281(14) 0.0230(13) -0.0058(11) 0.0025(10) -0.0048(11)
C9 0.0165(11) 0.0243(13) 0.0151(11) -0.0085(10) -0.0016(9) -0.0057(9)
C20 0.0194(12) 0.0254(13) 0.0225(13) -0.0103(10) 0.0006(10) 0.0024(10)
C31 0.0209(12) 0.0183(12) 0.0275(13) -0.0082(10) 0.0040(10) -0.0055(10)
C69 0.0196(11) 0.0216(13) 0.0197(12) -0.0088(10) -0.0049(9) -0.0004(10)
C47 0.0270(13) 0.0180(12) 0.0285(14) -0.0112(10) -0.0035(10) -0.0031(10)
C59 0.0266(13) 0.0224(13) 0.0250(13) -0.0109(10) -0.0031(10) -0.0082(10)
C58 0.0270(13) 0.0224(13) 0.0276(14) -0.0136(11) -0.0037(10) -0.0025(10)
C6 0.0206(12) 0.0270(14) 0.0287(14) -0.0151(11) -0.0002(10) -0.0004(11)
C72 0.0299(13) 0.0313(14) 0.0222(13) -0.0166(11) 0.0016(10) -0.0066(11)
C70 0.0240(13) 0.0323(15) 0.0239(13) -0.0129(11) 0.0038(10) -0.0057(11)
C57 0.0287(13) 0.0265(14) 0.0236(13) -0.0166(11) 0.0031(10) -0.0035(10)
C2 0.0232(12) 0.0189(13) 0.0296(14) -0.0057(10) 0.0016(10) -0.0055(10)
C34 0.0267(13) 0.0396(16) 0.0220(13) -0.0149(12) 0.0015(10) -0.0102(11)
C67 0.0236(12) 0.0268(14) 0.0265(13) -0.0143(11) -0.0071(10) 0.0020(11)
C63 0.0287(13) 0.0302(14) 0.0250(13) -0.0146(11) 0.0034(11) -0.0108(11)
C32 0.0202(12) 0.0182(12) 0.0251(13) -0.0061(10) -0.0039(10) -0.0037(10)
C77 0.0389(15) 0.0423(17) 0.0209(13) -0.0208(13) 0.0056(11) -0.0120(12)
C68 0.0238(12) 0.0223(13) 0.0243(13) -0.0114(10) -0.0047(10) -0.0027(10)
C23 0.0295(14) 0.0330(15) 0.0286(14) -0.0208(12) -0.0128(11) 0.0087(12)
C61 0.0490(17) 0.0388(16) 0.0232(14) -0.0300(14) 0.0103(12) -0.0128(12)
C36 0.0256(13) 0.0376(16) 0.0227(13) -0.0063(12) -0.0004(10) -0.0110(12)
C75 0.0415(16) 0.0523(19) 0.0233(15) -0.0144(14) -0.0004(12) -0.0182(13)
C66 0.0186(12) 0.0318(14) 0.0245(13) -0.0130(11) -0.0002(10) 0.0006(11)
C35 0.0200(12) 0.0323(15) 0.0354(15) -0.0081(11) 0.0039(11) -0.0120(12)
C21 0.0186(12) 0.0248(14) 0.0320(14) -0.0061(10) 0.0003(10) 0.0031(11)
C22 0.0200(13) 0.0293(15) 0.0383(16) -0.0118(11) -0.0071(11) 0.0127(12)
C27 0.0412(16) 0.0329(15) 0.0278(14) -0.0201(13) -0.0086(12) -0.0046(12)
C71 0.0388(16) 0.0431(18) 0.0426(17) -0.0300(14) 0.0033(13) -0.0059(14)
C62 0.0452(17) 0.0439(18) 0.0406(17) -0.0334(15) 0.0022(13) -0.0111(14)
C76 0.0445(18) 0.054(2) 0.0276(16) -0.0157(15) 0.0031(13) -0.0096(14)
C74 0.063(2) 0.095(3) 0.0293(17) -0.044(2) 0.0080(15) -0.0298(18)
C26 0.0234(14) 0.0418(18) 0.061(2) -0.0125(13) -0.0128(14) 0.0150(16)
C73 0.139(4) 0.118(4) 0.032(2) -0.097(4) 0.013(2) -0.025(2)

loop_
_atom_type_symbol
_atom_type_description
_atom_type_scat_dispersion_real
_atom_type_scat_dispersion_imag
_atom_type_scat_source
C C 0.0033 0.0016 'International Tables Vol C Tables 4.2.6.8 and 6.1.1.4'
H H 0.0000 0.0000 'International Tables Vol C Tables 4.2.6.8 and 6.1.1.4'
N N 0.0061 0.0033 'International Tables Vol C Tables 4.2.6.8 and 6.1.1.4'
O O 0.0106 0.0060 'International Tables Vol C Tables 4.2.6.8 and 6.1.1.4'
Fe Fe 0.3463 0.8444 'International Tables Vol C Tables 4.2.6.8 and 6.1.1.4'

loop_
_geom_angle_atom_site_label_1
_geom_angle_atom_site_label_2
_geom_angle_atom_site_label_3
_geom_angle_site_symmetry_1
_geom_angle_site_symmetry_3
_geom_angle
_geom_angle_publ_flag
O1 Fe2 N11 . . 98.76(7) ?
O1 Fe2 N10 . . 106.13(7) ?
N11 Fe2 N10 . . 87.00(7) ?
O1 Fe2 N12 . . 103.80(7) ?
N11 Fe2 N12 . . 85.38(7) ?
N10 Fe2 N12 . . 149.90(7) ?
O1 Fe2 N9 . . 113.77(7) ?
N11 Fe2 N9 . . 147.46(7) ?
N10 Fe2 N9 . . 84.80(7) ?
N12 Fe2 N9 . . 86.14(7) ?
O1 Fe1 N4 . . 104.66(7) ?
O1 Fe1 N3 . . 99.10(7) ?
N4 Fe1 N3 . . 85.35(8) ?
O1 Fe1 N6 . . 105.93(7) ?
N4 Fe1 N6 . . 149.23(8) ?
N3 Fe1 N6 . . 86.74(7) ?
O1 Fe1 N5 . . 113.88(7) ?
N4 Fe1 N5 . . 85.93(7) ?
N3 Fe1 N5 . . 147.02(7) ?
N6 Fe1 N5 . . 84.71(7) ?
Fe2 O1 Fe1 . . 169.50(10) ?
C14 N6 C17 . . 106.34(18) ?
C14 N6 Fe1 . . 125.72(15) ?
C17 N6 Fe1 . . 126.46(15) ?
C13 N5 C10 . . 105.59(18) ?
C13 N5 Fe1 . . 125.61(15) ?
C10 N5 Fe1 . . 128.78(15) ?
C41 N10 C44 . . 106.60(18) ?
C41 N10 Fe2 . . 125.30(15) ?
C44 N10 Fe2 . . 126.62(15) ?
C49 N11 C46 . . 106.11(19) ?
C49 N11 Fe2 . . 124.07(15) ?
C46 N11 Fe2 . . 126.69(15) ?
C50 N12 C53 . . 106.52(18) ?
C50 N12 Fe2 . . 123.27(15) ?
C53 N12 Fe2 . . 127.05(15) ?
C5 N4 C8 . . 106.27(18) ?
C5 N4 Fe1 . . 123.57(15) ?
C8 N4 Fe1 . . 127.74(15) ?
C40 N9 C37 . . 105.98(18) ?
C40 N9 Fe2 . . 125.72(14) ?
C37 N9 Fe2 . . 128.07(15) ?
C1 N3 C4 . . 106.48(19) ?
C1 N3 Fe1 . . 126.68(15) ?
C4 N3 Fe1 . . 123.84(15) ?
C14 N2 C13 . . 122.2(2) ?
C41 N7 C40 . . 122.0(2) ?
C50 N8 C49 . . 122.6(2) ?
C4 N1 C5 . . 122.8(2) ?
N7 C41 N10 . . 128.3(2) ?
N7 C41 C42 . . 121.9(2) ?
N10 C41 C42 . . 109.6(2) ?
N8 C49 N11 . . 127.8(2) ?
N8 C49 C48 . . 122.1(2) ?
N11 C49 C48 . . 110.1(2) ?
N11 C46 C45 . . 125.0(2) ?
N11 C46 C47 . . 109.9(2) ?
C45 C46 C47 . . 125.0(2) ?
N2 C13 N5 . . 128.3(2) ?
N2 C13 C12 . . 121.4(2) ?
N5 C13 C12 . . 110.15(19) ?
N7 C40 N9 . . 128.1(2) ?
N7 C40 C39 . . 121.8(2) ?
N9 C40 C39 . . 110.04(19) ?
N2 C14 N6 . . 127.8(2) ?
N2 C14 C15 . . 122.0(2) ?
N6 C14 C15 . . 110.0(2) ?
N3 C1 C18 . . 125.1(2) ?
N3 C1 C2 . . 109.6(2) ?
C18 C1 C2 . . 125.3(2) ?
N6 C17 C18 . . 125.6(2) ?
N6 C17 C16 . . 109.1(2) ?
C18 C17 C16 . . 125.3(2) ?
N9 C37 C54 . . 125.1(2) ?
N9 C37 C38 . . 109.65(19) ?
C54 C37 C38 . . 125.2(2) ?
N12 C53 C54 . . 124.6(2) ?
N12 C53 C52 . . 109.2(2) ?
C54 C53 C52 . . 126.1(2) ?
N8 C50 N12 . . 128.0(2) ?
N8 C50 C51 . . 122.1(2) ?
N12 C50 C51 . . 109.9(2) ?
N5 C10 C9 . . 125.0(2) ?
N5 C10 C11 . . 110.13(19) ?
C9 C10 C11 . . 124.8(2) ?
N10 C44 C45 . . 125.2(2) ?
N10 C44 C43 . . 109.2(2) ?
C45 C44 C43 . . 125.6(2) ?
N4 C8 C9 . . 124.9(2) ?
N4 C8 C7 . . 109.6(2) ?
C9 C8 C7 . . 125.3(2) ?
C20 C19 C24 . . 119.8(2) ?
C20 C19 C9 . . 120.6(2) ?
C24 C19 C9 . . 119.7(2) ?
C17 C18 C1 . . 123.8(2) ?
C17 C18 C28 . . 115.9(2) ?
C1 C18 C28 . . 120.3(2) ?
N1 C4 N3 . . 128.0(2) ?
N1 C4 C3 . . 122.4(2) ?
N3 C4 C3 . . 109.7(2) ?
C69 C64 C65 . . 120.1(2) ?
C69 C64 C54 . . 119.3(2) ?
C65 C64 C54 . . 120.5(2) ?
C44 C45 C46 . . 124.0(2) ?
C44 C45 C55 . . 116.2(2) ?
C46 C45 C55 . . 119.8(2) ?
C43 C42 C41 . . 107.1(2) ?
C29 C28 C33 . . 120.2(2) ?
C29 C28 C18 . . 119.5(2) ?
C33 C28 C18 . . 119.8(2) ?
C16 C15 C14 . . 107.1(2) ?
N1 C5 N4 . . 127.8(2) ?
N1 C5 C6 . . 122.2(2) ?
N4 C5 C6 . . 109.9(2) ?
C51 C52 C53 . . 107.4(2) ?
C32 C33 C28 . . 118.7(2) ?
C32 C33 C36 . . 120.2(2) ?
C28 C33 C36 . . 121.0(2) ?
C52 C51 C50 . . 106.8(2) ?
C6 C7 C8 . . 107.0(2) ?
C39 C38 C37 . . 107.5(2) ?
C60 C55 C56 . . 120.2(2) ?
C60 C55 C45 . . 119.6(2) ?
C56 C55 C45 . . 120.0(2) ?
C42 C43 C44 . . 107.4(2) ?
C15 C16 C17 . . 107.4(2) ?
C2 C3 C4 . . 107.1(2) ?
C31 C30 C29 . . 121.8(2) ?
C59 C60 C55 . . 118.8(2) ?
C59 C60 C63 . . 119.6(2) ?
C55 C60 C63 . . 121.6(2) ?
C78 C78 C77 2_665 . 113.3(3) ?
C53 C54 C37 . . 123.9(2) ?
C53 C54 C64 . . 118.46(19) ?
C37 C54 C64 . . 117.6(2) ?
C11 C12 C13 . . 107.0(2) ?
C12 C11 C10 . . 107.1(2) ?
C30 C29 C28 . . 118.9(2) ?
C30 C29 C34 . . 119.8(2) ?
C28 C29 C34 . . 121.3(2) ?
C66 C65 C64 . . 118.5(2) ?
C66 C65 C70 . . 119.3(2) ?
C64 C65 C70 . . 122.2(2) ?
C57 C56 C55 . . 118.9(2) ?
C57 C56 C61 . . 120.0(2) ?
C55 C56 C61 . . 121.1(2) ?
C38 C39 C40 . . 106.9(2) ?
C47 C48 C49 . . 107.1(2) ?
C23 C24 C19 . . 118.7(3) ?
C23 C24 C27 . . 118.5(2) ?
C19 C24 C27 . . 122.7(2) ?
C8 C9 C10 . . 123.3(2) ?
C8 C9 C19 . . 118.1(2) ?
C10 C9 C19 . . 118.5(2) ?
C21 C20 C19 . . 118.8(2) ?
C21 C20 C25 . . 119.5(2) ?
C19 C20 C25 . . 121.6(2) ?
C30 C31 C32 . . 118.1(2) ?
C30 C31 C35 . . 120.9(2) ?
C32 C31 C35 . . 121.0(2) ?
C68 C69 C64 . . 119.0(2) ?
C68 C69 C72 . . 118.9(2) ?
C64 C69 C72 . . 122.1(2) ?
C48 C47 C46 . . 106.8(2) ?
C58 C59 C60 . . 122.1(2) ?
C59 C58 C57 . . 118.1(2) ?
C59 C58 C62 . . 120.6(2) ?
C57 C58 C62 . . 121.3(2) ?
C7 C6 C5 . . 107.1(2) ?
C58 C57 C56 . . 121.8(2) ?
C3 C2 C1 . . 107.2(2) ?
C68 C67 C66 . . 118.4(2) ?
C68 C67 C71 . . 120.0(2) ?
C66 C67 C71 . . 121.6(2) ?
C31 C32 C33 . . 122.0(2) ?
C76 C77 C78 . . 113.5(2) ?
C67 C68 C69 . . 122.1(2) ?
C22 C23 C24 . . 122.2(2) ?
C74 C75 C75 . 2_666 114.3(3) ?
C67 C66 C65 . . 121.8(2) ?
C22 C21 C20 . . 122.2(3) ?
C23 C22 C21 . . 118.1(2) ?
C23 C22 C26 . . 120.9(3) ?
C21 C22 C26 . . 121.0(3) ?
C75 C74 C73 . . 114.6(4) ?

loop_
_geom_bond_atom_site_label_1
_geom_bond_atom_site_label_2
_geom_bond_site_symmetry_2
_geom_bond_distance
_geom_bond_publ_flag
Fe2 O1 . 1.7706(15) ?
Fe2 N11 . 2.0399(19) ?
Fe2 N10 . 2.0495(18) ?
Fe2 N12 . 2.0520(18) ?
Fe2 N9 . 2.0646(19) ?
Fe1 O1 . 1.7770(15) ?
Fe1 N4 . 2.0493(19) ?
Fe1 N3 . 2.0501(19) ?
Fe1 N6 . 2.0526(18) ?
Fe1 N5 . 2.0664(19) ?
N6 C14 . 1.371(3) ?
N6 C17 . 1.375(3) ?
N5 C13 . 1.376(3) ?
N5 C10 . 1.382(3) ?
N10 C41 . 1.371(3) ?
N10 C44 . 1.378(3) ?
N11 C49 . 1.370(3) ?
N11 C46 . 1.377(3) ?
N12 C50 . 1.365(3) ?
N12 C53 . 1.379(3) ?
N4 C5 . 1.371(3) ?
N4 C8 . 1.375(3) ?
N9 C40 . 1.377(3) ?
N9 C37 . 1.379(3) ?
N3 C1 . 1.370(3) ?
N3 C4 . 1.375(3) ?
N2 C14 . 1.328(3) ?
N2 C13 . 1.334(3) ?
N7 C41 . 1.328(3) ?
N7 C40 . 1.333(3) ?
N8 C50 . 1.331(3) ?
N8 C49 . 1.334(3) ?
N1 C4 . 1.330(3) ?
N1 C5 . 1.331(3) ?
C41 C42 . 1.446(3) ?
C49 C48 . 1.438(3) ?
C46 C45 . 1.403(3) ?
C46 C47 . 1.442(3) ?
C13 C12 . 1.444(3) ?
C40 C39 . 1.441(3) ?
C14 C15 . 1.436(3) ?
C1 C18 . 1.405(3) ?
C1 C2 . 1.442(3) ?
C17 C18 . 1.398(3) ?
C17 C16 . 1.447(3) ?
C37 C54 . 1.404(3) ?
C37 C38 . 1.441(3) ?
C53 C54 . 1.394(3) ?
C53 C52 . 1.444(3) ?
C50 C51 . 1.446(3) ?
C10 C9 . 1.405(3) ?
C10 C11 . 1.440(3) ?
C44 C45 . 1.399(3) ?
C44 C43 . 1.447(3) ?
C8 C9 . 1.402(3) ?
C8 C7 . 1.447(3) ?
C19 C20 . 1.407(4) ?
C19 C24 . 1.410(4) ?
C19 C9 . 1.499(3) ?
C18 C28 . 1.501(3) ?
C4 C3 . 1.440(3) ?
C64 C69 . 1.405(3) ?
C64 C65 . 1.409(3) ?
C64 C54 . 1.504(3) ?
C45 C55 . 1.499(3) ?
C42 C43 . 1.345(3) ?
C28 C29 . 1.397(3) ?
C28 C33 . 1.403(3) ?
C15 C16 . 1.342(3) ?
C5 C6 . 1.443(3) ?
C52 C51 . 1.348(3) ?
C33 C32 . 1.391(3) ?
C33 C36 . 1.515(3) ?
C7 C6 . 1.348(4) ?
C38 C39 . 1.350(3) ?
C55 C60 . 1.401(3) ?
C55 C56 . 1.406(3) ?
C3 C2 . 1.351(4) ?
C30 C31 . 1.386(4) ?
C30 C29 . 1.393(3) ?
C60 C59 . 1.396(3) ?
C60 C63 . 1.508(3) ?
C78 C78 2_665 1.522(5) ?
C78 C77 . 1.524(4) ?
C12 C11 . 1.351(3) ?
C29 C34 . 1.512(3) ?
C65 C66 . 1.405(3) ?
C65 C70 . 1.510(4) ?
C56 C57 . 1.395(3) ?
C56 C61 . 1.509(4) ?
C48 C47 . 1.356(3) ?
C24 C23 . 1.396(4) ?
C24 C27 . 1.507(4) ?
C25 C20 . 1.508(4) ?
C20 C21 . 1.391(3) ?
C31 C32 . 1.387(4) ?
C31 C35 . 1.516(3) ?
C69 C68 . 1.392(3) ?
C69 C72 . 1.510(3) ?
C59 C58 . 1.386(4) ?
C58 C57 . 1.390(4) ?
C58 C62 . 1.512(3) ?
C67 C68 . 1.382(4) ?
C67 C66 . 1.389(4) ?
C67 C71 . 1.515(3) ?
C77 C76 . 1.518(4) ?
C23 C22 . 1.379(4) ?
C75 C74 . 1.499(4) ?
C75 C75 2_666 1.515(6) ?
C21 C22 . 1.387(4) ?
C22 C26 . 1.508(4) ?
C74 C73 . 1.512(6) ?

loop_
_geom_torsion_atom_site_label_1
_geom_torsion_atom_site_label_2
_geom_torsion_atom_site_label_3
_geom_torsion_atom_site_label_4
_geom_torsion_site_symmetry_1
_geom_torsion_site_symmetry_2
_geom_torsion_site_symmetry_3
_geom_torsion_site_symmetry_4
_geom_torsion
_geom_torsion_publ_flag
N11 Fe2 O1 Fe1 . . . . 73.0(6) ?
N10 Fe2 O1 Fe1 . . . . 162.4(5) ?
N12 Fe2 O1 Fe1 . . . . -14.3(6) ?
N9 Fe2 O1 Fe1 . . . . -106.2(6) ?
N4 Fe1 O1 Fe2 . . . . 26.4(6) ?
N3 Fe1 O1 Fe2 . . . . 114.0(6) ?
N6 Fe1 O1 Fe2 . . . . -156.8(5) ?
N5 Fe1 O1 Fe2 . . . . -65.6(6) ?
C40 N7 C41 N10 . . . . 2.1(4) ?
C40 N7 C41 C42 . . . . -173.2(2) ?
C44 N10 C41 N7 . . . . -173.4(2) ?
Fe2 N10 C41 N7 . . . . 19.8(3) ?
C44 N10 C41 C42 . . . . 2.3(2) ?
Fe2 N10 C41 C42 . . . . -164.49(15) ?
C50 N8 C49 N11 . . . . -1.4(4) ?
C50 N8 C49 C48 . . . . 178.6(2) ?
C46 N11 C49 N8 . . . . 179.8(2) ?
Fe2 N11 C49 N8 . . . . -19.1(3) ?
C46 N11 C49 C48 . . . . -0.1(3) ?
Fe2 N11 C49 C48 . . . . 160.94(16) ?
C49 N11 C46 C45 . . . . 179.4(2) ?
Fe2 N11 C46 C45 . . . . 19.0(3) ?
C49 N11 C46 C47 . . . . 0.0(3) ?
Fe2 N11 C46 C47 . . . . -160.42(16) ?
C14 N2 C13 N5 . . . . -9.1(4) ?
C14 N2 C13 C12 . . . . 165.7(2) ?
C10 N5 C13 N2 . . . . 174.1(2) ?
Fe1 N5 C13 N2 . . . . -7.4(3) ?
C10 N5 C13 C12 . . . . -1.2(2) ?
Fe1 N5 C13 C12 . . . . 177.31(15) ?
C41 N7 C40 N9 . . . . -8.0(4) ?
C41 N7 C40 C39 . . . . 168.7(2) ?
C37 N9 C40 N7 . . . . 176.6(2) ?
Fe2 N9 C40 N7 . . . . -8.5(3) ?
C37 N9 C40 C39 . . . . -0.4(2) ?
Fe2 N9 C40 C39 . . . . 174.46(15) ?
C13 N2 C14 N6 . . . . 2.6(4) ?
C13 N2 C14 C15 . . . . -171.5(2) ?
C17 N6 C14 N2 . . . . -173.5(2) ?
Fe1 N6 C14 N2 . . . . 19.6(3) ?
C17 N6 C14 C15 . . . . 1.2(2) ?
Fe1 N6 C14 C15 . . . . -165.65(15) ?
C4 N3 C1 C18 . . . . 179.6(2) ?
Fe1 N3 C1 C18 . . . . 18.8(3) ?
C4 N3 C1 C2 . . . . -0.1(3) ?
Fe1 N3 C1 C2 . . . . -160.92(16) ?
C14 N6 C17 C18 . . . . 177.7(2) ?
Fe1 N6 C17 C18 . . . . -15.6(3) ?
C14 N6 C17 C16 . . . . -0.7(2) ?
Fe1 N6 C17 C16 . . . . 166.01(15) ?
C40 N9 C37 C54 . . . . 179.0(2) ?
Fe2 N9 C37 C54 . . . . 4.2(3) ?
C40 N9 C37 C38 . . . . -0.2(2) ?
Fe2 N9 C37 C38 . . . . -174.88(15) ?
C50 N12 C53 C54 . . . . 174.7(2) ?
Fe2 N12 C53 C54 . . . . -25.1(3) ?
C50 N12 C53 C52 . . . . -2.0(2) ?
Fe2 N12 C53 C52 . . . . 158.19(16) ?
C49 N8 C50 N12 . . . . -0.7(4) ?
C49 N8 C50 C51 . . . . -178.4(2) ?
C53 N12 C50 N8 . . . . -176.2(2) ?
Fe2 N12 C50 N8 . . . . 22.7(3) ?
C53 N12 C50 C51 . . . . 1.7(3) ?
Fe2 N12 C50 C51 . . . . -159.39(16) ?
C13 N5 C10 C9 . . . . -179.8(2) ?
Fe1 N5 C10 C9 . . . . 1.7(3) ?
C13 N5 C10 C11 . . . . 0.2(2) ?
Fe1 N5 C10 C11 . . . . -178.23(15) ?
C41 N10 C44 C45 . . . . 177.5(2) ?
Fe2 N10 C44 C45 . . . . -15.9(3) ?
C41 N10 C44 C43 . . . . -1.6(2) ?
Fe2 N10 C44 C43 . . . . 165.03(15) ?
C5 N4 C8 C9 . . . . 172.5(2) ?
Fe1 N4 C8 C9 . . . . -24.9(3) ?
C5 N4 C8 C7 . . . . -2.9(3) ?
Fe1 N4 C8 C7 . . . . 159.70(16) ?
N6 C17 C18 C1 . . . . -0.5(4) ?
C16 C17 C18 C1 . . . . 177.6(2) ?
N6 C17 C18 C28 . . . . -178.4(2) ?
C16 C17 C18 C28 . . . . -0.2(3) ?
N3 C1 C18 C17 . . . . -1.2(4) ?
C2 C1 C18 C17 . . . . 178.6(2) ?
N3 C1 C18 C28 . . . . 176.6(2) ?
C2 C1 C18 C28 . . . . -3.7(4) ?
C5 N1 C4 N3 . . . . -1.5(4) ?
C5 N1 C4 C3 . . . . 178.4(2) ?
C1 N3 C4 N1 . . . . 179.8(2) ?
Fe1 N3 C4 N1 . . . . -18.7(3) ?
C1 N3 C4 C3 . . . . 0.0(3) ?
Fe1 N3 C4 C3 . . . . 161.48(16) ?
N10 C44 C45 C46 . . . . 0.8(4) ?
C43 C44 C45 C46 . . . . 179.7(2) ?
N10 C44 C45 C55 . . . . -176.9(2) ?
C43 C44 C45 C55 . . . . 2.0(3) ?
N11 C46 C45 C44 . . . . -2.4(4) ?
C47 C46 C45 C44 . . . . 177.0(2) ?
N11 C46 C45 C55 . . . . 175.3(2) ?
C47 C46 C45 C55 . . . . -5.4(3) ?
N7 C41 C42 C43 . . . . 173.8(2) ?
N10 C41 C42 C43 . . . . -2.3(3) ?
C17 C18 C28 C29 . . . . 90.7(3) ?
C1 C18 C28 C29 . . . . -87.2(3) ?
C17 C18 C28 C33 . . . . -81.4(3) ?
C1 C18 C28 C33 . . . . 100.7(3) ?
N2 C14 C15 C16 . . . . 173.8(2) ?
N6 C14 C15 C16 . . . . -1.2(3) ?
C4 N1 C5 N4 . . . . -0.7(4) ?
C4 N1 C5 C6 . . . . -177.0(2) ?
C8 N4 C5 N1 . . . . -173.9(2) ?
Fe1 N4 C5 N1 . . . . 22.6(3) ?
C8 N4 C5 C6 . . . . 2.8(3) ?
Fe1 N4 C5 C6 . . . . -160.70(16) ?
N12 C53 C52 C51 . . . . 1.5(3) ?
C54 C53 C52 C51 . . . . -175.1(2) ?
C29 C28 C33 C32 . . . . -2.9(3) ?
C18 C28 C33 C32 . . . . 169.2(2) ?
C29 C28 C33 C36 . . . . 180.0(2) ?
C18 C28 C33 C36 . . . . -8.0(3) ?
C53 C52 C51 C50 . . . . -0.4(3) ?
N8 C50 C51 C52 . . . . 177.3(2) ?
N12 C50 C51 C52 . . . . -0.8(3) ?
N4 C8 C7 C6 . . . . 1.9(3) ?
C9 C8 C7 C6 . . . . -173.5(2) ?
N9 C37 C38 C39 . . . . 0.7(3) ?
C54 C37 C38 C39 . . . . -178.4(2) ?
C44 C45 C55 C60 . . . . 95.2(3) ?
C46 C45 C55 C60 . . . . -82.7(3) ?
C44 C45 C55 C56 . . . . -79.4(3) ?
C46 C45 C55 C56 . . . . 102.8(3) ?
C41 C42 C43 C44 . . . . 1.2(3) ?
N10 C44 C43 C42 . . . . 0.2(3) ?
C45 C44 C43 C42 . . . . -178.9(2) ?
C14 C15 C16 C17 . . . . 0.8(3) ?
N6 C17 C16 C15 . . . . -0.1(3) ?
C18 C17 C16 C15 . . . . -178.4(2) ?
N1 C4 C3 C2 . . . . -179.7(2) ?
N3 C4 C3 C2 . . . . 0.1(3) ?
C56 C55 C60 C59 . . . . 3.7(3) ?
C45 C55 C60 C59 . . . . -170.9(2) ?
C56 C55 C60 C63 . . . . -177.5(2) ?
C45 C55 C60 C63 . . . . 7.9(3) ?
N12 C53 C54 C37 . . . . 5.8(4) ?
C52 C53 C54 C37 . . . . -178.0(2) ?
N12 C53 C54 C64 . . . . -175.4(2) ?
C52 C53 C54 C64 . . . . 0.8(4) ?
N9 C37 C54 C53 . . . . 5.0(4) ?
C38 C37 C54 C53 . . . . -176.1(2) ?
N9 C37 C54 C64 . . . . -173.8(2) ?
C38 C37 C54 C64 . . . . 5.2(3) ?
C69 C64 C54 C53 . . . . -109.4(3) ?
C65 C64 C54 C53 . . . . 69.9(3) ?
C69 C64 C54 C37 . . . . 69.5(3) ?
C65 C64 C54 C37 . . . . -111.3(2) ?
N2 C13 C12 C11 . . . . -173.9(2) ?
N5 C13 C12 C11 . . . . 1.8(3) ?
C13 C12 C11 C10 . . . . -1.6(3) ?
N5 C10 C11 C12 . . . . 0.9(3) ?
C9 C10 C11 C12 . . . . -179.1(2) ?
C31 C30 C29 C28 . . . . -1.0(4) ?
C31 C30 C29 C34 . . . . -179.8(2) ?
C33 C28 C29 C30 . . . . 3.9(3) ?
C18 C28 C29 C30 . . . . -168.2(2) ?
C33 C28 C29 C34 . . . . -177.4(2) ?
C18 C28 C29 C34 . . . . 10.6(3) ?
C69 C64 C65 C66 . . . . 1.8(3) ?
C54 C64 C65 C66 . . . . -177.4(2) ?
C69 C64 C65 C70 . . . . -179.9(2) ?
C54 C64 C65 C70 . . . . 0.9(3) ?
C60 C55 C56 C57 . . . . -3.1(4) ?
C45 C55 C56 C57 . . . . 171.4(2) ?
C60 C55 C56 C61 . . . . 178.2(2) ?
C45 C55 C56 C61 . . . . -7.3(4) ?
C37 C38 C39 C40 . . . . -0.9(3) ?
N7 C40 C39 C38 . . . . -176.4(2) ?
N9 C40 C39 C38 . . . . 0.9(3) ?
N8 C49 C48 C47 . . . . -179.7(2) ?
N11 C49 C48 C47 . . . . 0.2(3) ?
C20 C19 C24 C23 . . . . 2.4(3) ?
C9 C19 C24 C23 . . . . -177.3(2) ?
C20 C19 C24 C27 . . . . -178.5(2) ?
C9 C19 C24 C27 . . . . 1.8(3) ?
N4 C8 C9 C10 . . . . 7.4(4) ?
C7 C8 C9 C10 . . . . -177.9(2) ?
N4 C8 C9 C19 . . . . -169.4(2) ?
C7 C8 C9 C19 . . . . 5.3(3) ?
N5 C10 C9 C8 . . . . 4.4(4) ?
C11 C10 C9 C8 . . . . -175.6(2) ?
N5 C10 C9 C19 . . . . -178.8(2) ?
C11 C10 C9 C19 . . . . 1.2(3) ?
C20 C19 C9 C8 . . . . -112.7(3) ?
C24 C19 C9 C8 . . . . 67.0(3) ?
C20 C19 C9 C10 . . . . 70.3(3) ?
C24 C19 C9 C10 . . . . -109.9(3) ?
C24 C19 C20 C21 . . . . -3.2(3) ?
C9 C19 C20 C21 . . . . 176.6(2) ?
C24 C19 C20 C25 . . . . 177.9(2) ?
C9 C19 C20 C25 . . . . -2.4(3) ?
C29 C30 C31 C32 . . . . -2.7(4) ?
C29 C30 C31 C35 . . . . 176.7(2) ?
C65 C64 C69 C68 . . . . -2.6(3) ?
C54 C64 C69 C68 . . . . 176.6(2) ?
C65 C64 C69 C72 . . . . 178.7(2) ?
C54 C64 C69 C72 . . . . -2.0(3) ?
C49 C48 C47 C46 . . . . -0.2(3) ?
N11 C46 C47 C48 . . . . 0.1(3) ?
C45 C46 C47 C48 . . . . -179.3(2) ?
C55 C60 C59 C58 . . . . -0.9(4) ?
C63 C60 C59 C58 . . . . -179.7(2) ?
C60 C59 C58 C57 . . . . -2.4(4) ?
C60 C59 C58 C62 . . . . 176.6(2) ?
C8 C7 C6 C5 . . . . -0.1(3) ?
N1 C5 C6 C7 . . . . 175.3(2) ?
N4 C5 C6 C7 . . . . -1.7(3) ?
C59 C58 C57 C56 . . . . 3.1(4) ?
C62 C58 C57 C56 . . . . -175.9(2) ?
C55 C56 C57 C58 . . . . -0.3(4) ?
C61 C56 C57 C58 . . . . 178.4(2) ?
C4 C3 C2 C1 . . . . -0.2(3) ?
N3 C1 C2 C3 . . . . 0.2(3) ?
C18 C1 C2 C3 . . . . -179.6(2) ?
C30 C31 C32 C33 . . . . 3.8(4) ?
C35 C31 C32 C33 . . . . -175.7(2) ?
C28 C33 C32 C31 . . . . -1.0(4) ?
C36 C33 C32 C31 . . . . 176.1(2) ?
C78 C78 C77 C76 2_665 . . . -177.9(3) ?
C66 C67 C68 C69 . . . . 1.1(4) ?
C71 C67 C68 C69 . . . . -177.4(2) ?
C64 C69 C68 C67 . . . . 1.2(4) ?
C72 C69 C68 C67 . . . . 179.8(2) ?
C19 C24 C23 C22 . . . . 0.6(4) ?
C27 C24 C23 C22 . . . . -178.5(2) ?
C68 C67 C66 C65 . . . . -2.0(4) ?
C71 C67 C66 C65 . . . . 176.5(2) ?
C64 C65 C66 C67 . . . . 0.5(3) ?
C70 C65 C66 C67 . . . . -177.8(2) ?
C19 C20 C21 C22 . . . . 1.0(4) ?
C25 C20 C21 C22 . . . . 179.9(2) ?
C24 C23 C22 C21 . . . . -2.7(4) ?
C24 C23 C22 C26 . . . . 175.2(2) ?
C20 C21 C22 C23 . . . . 1.9(4) ?
C20 C21 C22 C26 . . . . -176.0(2) ?
C75 C75 C74 C73 2_666 . . . 177.6(3) ?
